data_4334465
loop_
_publ_author_name
'Francys E. Fern\'andez'
'M. Carmen Puerta'
'Pedro Valerga'

_publ_contact_author_address
;
Departamento de CMIM y Qu\'imica Inorg\'anica
Universidad de C\'adiz
Facultad de Ciencias
Campus Universitario del R\'io San Pedro
11510. Puerto Real. SPAIN.
;
_publ_contact_author_email pedro.valerga@uca.es
_publ_contact_author_fax '34 (956) 016288'
_publ_contact_author_name 'Pedro Valerga'
_publ_contact_author_phone '34 (956) 016340'
_publ_section_title
;
 Picolyl-NHC Hydrotris(pyrazolyl)borate Ruthenium(II) Complexes:
 Synthesis, Characterization, and Reactivity with Small Molecules
;
_journal_name_full 'Inorganic Chemistry'
_journal_page_first 4396
_journal_page_last 4410
_journal_paper_doi 10.1021/ic302553z
_journal_volume 52
_journal_year 2013
_chemical_formula_moiety 'C20 H21 B N9 O Ru, C32 H12 B F24'
_chemical_formula_sum 'C52 H33 B2 F24 N9 O Ru'
_chemical_formula_weight 1378.56
_chemical_name_common
;
Carbonyl-{\k^2^ <i>C</i>,<i>N</i>-3-methyl-1-(pyrid-2-ylmethyl)-
2,3-dihydro-imidazole-2-ylidene}-{\k^3^ <i>N</i>,<i>N</i>',<i>N</i>''-
<i>tris</i>(pirazolyl)borate}- ruthenium(II)
<i>tetrakis</i>{3,5-<i>bis</i>(trifluoromethyl)phenyl}borate
;
_space_group_IT_number 14
_symmetry_cell_setting monoclinic
_symmetry_Int_Tables_number 14
_symmetry_space_group_name_Hall '-P 2ybc'
_symmetry_space_group_name_H-M 'P 1 21/c 1'
_atom_sites_solution_hydrogens geom
_atom_sites_solution_primary direct
_atom_sites_solution_secondary difmap
_audit_creation_method SHELXL-97
_cell_angle_alpha 90.00
_cell_angle_beta 93.180(2)
_cell_angle_gamma 90.00
_cell_formula_units_Z 4
_cell_length_a 13.0569(15)
_cell_length_b 12.0298(14)
_cell_length_c 35.729(4)
_cell_measurement_reflns_used 8543
_cell_measurement_temperature 100(2)
_cell_measurement_theta_max 25.117
_cell_measurement_theta_min 2.304
_cell_volume 5603.4(11)
_computing_cell_refinement 'SAINT (Bruker, 2001)'
_computing_data_collection 'SMART (Bruker, 2001)'
_computing_data_reduction 'SAINT (Bruker, 2001)'
_computing_molecular_graphics 'ORTEP-3 vers. 1.08 (Farrugia, 2005)'
_computing_publication_material 'SHELXTL (Sheldrick, 2001)'
_computing_structure_refinement 'SHELXTL (Sheldrick, 2001)'
_computing_structure_solution 'SHELXTL (Sheldrick, 2001)'
_diffrn_ambient_temperature 100(2)
_diffrn_measured_fraction_theta_full 0.994
_diffrn_measured_fraction_theta_max 0.994
_diffrn_measurement_device_type 'Bruker SMART APEX CCD area detector'
_diffrn_measurement_method '1700 omega scan frames, 0.3 deg, 10 sec'
_diffrn_radiation_monochromator graphite
_diffrn_radiation_probe x-ray
_diffrn_radiation_type MoK\a
_diffrn_radiation_wavelength 0.71073
_diffrn_reflns_av_R_equivalents 0.0666
_diffrn_reflns_av_sigmaI/netI 0.0462
_diffrn_reflns_limit_h_max 15
_diffrn_reflns_limit_h_min -15
_diffrn_reflns_limit_k_max 12
_diffrn_reflns_limit_k_min -14
_diffrn_reflns_limit_l_max 42
_diffrn_reflns_limit_l_min -42
_diffrn_reflns_number 37535
_diffrn_reflns_theta_full 25.11
_diffrn_reflns_theta_max 25.11
_diffrn_reflns_theta_min 1.14
_diffrn_source 'fine-focus sealed tube'
_diffrn_source_type 'Bruker SMART APEX'
_diffrn_standards_decay_% 0.0252
_diffrn_standards_number 0
_exptl_absorpt_coefficient_mu 0.408
_exptl_absorpt_correction_T_max 1.000
_exptl_absorpt_correction_T_min 0.862
_exptl_absorpt_correction_type multi-scan
_exptl_absorpt_process_details '(SADABS; Sheldrick, 2004)'
_exptl_crystal_colour orange
_exptl_crystal_density_diffrn 1.634
_exptl_crystal_description block
_exptl_crystal_F_000 2744
_exptl_crystal_size_max 0.48
_exptl_crystal_size_mid 0.24
_exptl_crystal_size_min 0.22
_refine_diff_density_max 1.385
_refine_diff_density_min -1.457
_refine_diff_density_rms 0.129
_refine_ls_extinction_method none
_refine_ls_goodness_of_fit_ref 1.047
_refine_ls_hydrogen_treatment constr
_refine_ls_matrix_type full
_refine_ls_number_parameters 811
_refine_ls_number_reflns 9940
_refine_ls_number_restraints 1
_refine_ls_restrained_S_all 1.051
_refine_ls_R_factor_all 0.0616
_refine_ls_R_factor_gt 0.0535
_refine_ls_shift/su_max 0.001
_refine_ls_shift/su_mean 0.000
_refine_ls_structure_factor_coef Fsqd
_refine_ls_weighting_details 'calc w=1/[\s^2^(Fo^2^)+(0.0795P)^2^+14.6303P] where P=(Fo^2^+2Fc^2^)/3'
_refine_ls_weighting_scheme calc
_refine_ls_wR_factor_gt 0.1379
_refine_ls_wR_factor_ref 0.1495
_reflns_number_gt 9038
_reflns_number_total 9940
_reflns_threshold_expression >2sigma(I)
_cod_data_source_file ic302553z_si_002_3.cif
_cod_data_source_block pv1202t
_cod_original_sg_symbol_Hall 'P 2ybc'
_cod_original_sg_symbol_H-M 'P 21/c'
_cod_database_code 4334465

loop_
_symmetry_equiv_pos_as_xyz
'x, y, z'
'-x, y+1/2, -z+1/2'
'-x, -y, -z'
'x, -y-1/2, z-1/2'

loop_
_atom_site_label
_atom_site_type_symbol
_atom_site_fract_x
_atom_site_fract_y
_atom_site_fract_z
_atom_site_U_iso_or_equiv
_atom_site_adp_type
_atom_site_occupancy
_atom_site_symmetry_multiplicity
_atom_site_calc_flag
_atom_site_refinement_flags
_atom_site_disorder_assembly
_atom_site_disorder_group
Ru1 Ru 0.95151(2) 0.48937(2) 0.134440(7) 0.01296(11) Uani 1 1 d . . .
O1 O 1.0110(2) 0.3567(2) 0.20322(8) 0.0279(6) Uani 1 1 d . . .
N1 N 0.9178(2) 0.5703(3) 0.08260(8) 0.0190(7) Uani 1 1 d . . .
N2 N 0.8739(3) 0.5101(3) 0.05342(9) 0.0267(8) Uani 1 1 d . . .
N3 N 0.8062(2) 0.4113(3) 0.12509(9) 0.0190(6) Uani 1 1 d . . .
N4 N 0.7793(2) 0.3713(3) 0.09037(9) 0.0244(7) Uani 1 1 d . . .
N5 N 1.0076(2) 0.3600(3) 0.10340(9) 0.0209(7) Uani 1 1 d . . .
N6 N 0.9555(3) 0.3280(3) 0.07086(9) 0.0253(7) Uani 1 1 d . . .
N7 N 1.1103(2) 0.6331(3) 0.17248(9) 0.0178(6) Uani 1 1 d . . .
N8 N 1.1648(2) 0.5920(3) 0.11870(10) 0.0234(7) Uani 1 1 d . . .
N9 N 0.8878(2) 0.6268(2) 0.16099(8) 0.0141(6) Uani 1 1 d . . .
C1 C 0.8558(4) 0.5793(4) 0.02402(12) 0.0406(12) Uani 1 1 d . . .
H1 H 0.8255 0.5583 0.0003 0.049 Uiso 1 1 calc R . .
C2 C 0.8876(4) 0.6836(4) 0.03359(12) 0.0384(11) Uani 1 1 d . . .
H2 H 0.8846 0.7483 0.0183 0.046 Uiso 1 1 calc R . .
C3 C 0.9254(3) 0.6750(3) 0.07056(11) 0.0258(9) Uani 1 1 d . . .
H3 H 0.9528 0.7350 0.0852 0.031 Uiso 1 1 calc R . .
C4 C 0.6850(3) 0.3256(3) 0.09057(13) 0.0300(10) Uani 1 1 d . . .
H4 H 0.6490 0.2918 0.0697 0.036 Uiso 1 1 calc R . .
C5 C 0.6498(3) 0.3359(3) 0.12544(13) 0.0304(10) Uani 1 1 d . . .
H5 H 0.5856 0.3116 0.1337 0.036 Uiso 1 1 calc R . .
C6 C 0.7277(3) 0.3897(3) 0.14649(12) 0.0223(8) Uani 1 1 d . . .
H6 H 0.7255 0.4084 0.1723 0.027 Uiso 1 1 calc R . .
C7 C 1.0060(3) 0.2436(4) 0.05536(13) 0.0341(10) Uani 1 1 d . . .
H7 H 0.9854 0.2067 0.0327 0.041 Uiso 1 1 calc R . .
C8 C 1.0915(3) 0.2197(4) 0.07759(14) 0.0379(11) Uani 1 1 d . . .
H8 H 1.1418 0.1646 0.0735 0.045 Uiso 1 1 calc R . .
C9 C 1.0893(3) 0.2931(3) 0.10744(12) 0.0286(9) Uani 1 1 d . . .
H9 H 1.1388 0.2955 0.1279 0.034 Uiso 1 1 calc R . .
C10 C 1.0861(3) 0.5738(3) 0.14091(10) 0.0166(7) Uani 1 1 d . . .
C11 C 1.2039(3) 0.6863(3) 0.17018(12) 0.0246(9) Uani 1 1 d . . .
H11 H 1.2374 0.7317 0.1889 0.030 Uiso 1 1 calc R . .
C12 C 1.2376(3) 0.6615(3) 0.13680(13) 0.0299(10) Uani 1 1 d . . .
H12 H 1.2998 0.6864 0.1270 0.036 Uiso 1 1 calc R . .
C13 C 1.1756(3) 0.5484(4) 0.08110(12) 0.0342(10) Uani 1 1 d . . .
H13A H 1.1123 0.5100 0.0726 0.051 Uiso 1 1 calc R . .
H13B H 1.2331 0.4960 0.0815 0.051 Uiso 1 1 calc R . .
H13C H 1.1886 0.6098 0.0640 0.051 Uiso 1 1 calc R . .
C14 C 1.0417(3) 0.6448(3) 0.20299(10) 0.0196(8) Uani 1 1 d . . .
H14A H 1.0715 0.6987 0.2215 0.024 Uiso 1 1 calc R . .
H14B H 1.0357 0.5723 0.2158 0.024 Uiso 1 1 calc R . .
C15 C 0.9366(3) 0.6837(3) 0.18939(9) 0.0159(7) Uani 1 1 d . . .
C16 C 0.8923(3) 0.7755(3) 0.20542(10) 0.0218(8) Uani 1 1 d . . .
H16 H 0.9280 0.8137 0.2254 0.026 Uiso 1 1 calc R . .
C17 C 0.7969(3) 0.8115(3) 0.19249(11) 0.0232(8) Uani 1 1 d . . .
H17 H 0.7652 0.8730 0.2039 0.028 Uiso 1 1 calc R . .
C18 C 0.7481(3) 0.7564(3) 0.16260(11) 0.0205(8) Uani 1 1 d . . .
H18 H 0.6835 0.7813 0.1523 0.025 Uiso 1 1 calc R . .
C19 C 0.7948(3) 0.6651(3) 0.14811(10) 0.0180(7) Uani 1 1 d . . .
H19 H 0.7601 0.6266 0.1280 0.022 Uiso 1 1 calc R . .
C20 C 0.9853(2) 0.4087(3) 0.17800(10) 0.0156(7) Uani 1 1 d . . .
B1 B 0.8535(4) 0.3854(4) 0.05869(13) 0.0308(11) Uani 1 1 d . . .
H1A H 0.8236 0.3520 0.0349 0.037 Uiso 1 1 calc R . .
F1 F 0.4231(2) 0.3797(2) 0.19080(10) 0.0543(8) Uani 1 1 d . . .
F2 F 0.3005(5) 0.3957(3) 0.15382(16) 0.134(3) Uani 1 1 d . . .
F3 F 0.2781(5) 0.3929(3) 0.2112(2) 0.164(3) Uani 1 1 d . . .
F4 F 0.0648(2) 0.0562(2) 0.22143(10) 0.0591(8) Uani 1 1 d . A .
F5A F 0.1437(3) -0.1026(3) 0.21737(16) 0.0591(8) Uani 0.700(5) 1 d P A 1
F5B F 0.0911(7) -0.0688(8) 0.1888(3) 0.0591(8) Uani 0.300(5) 1 d PD A 2
F6 F 0.1774(4) -0.0062(5) 0.25854(15) 0.121(2) Uani 1 1 d . A .
F7 F 0.77146(19) 0.0792(2) 0.24132(6) 0.0321(6) Uani 1 1 d . . .
F8 F 0.69689(19) 0.2338(2) 0.22636(6) 0.0334(6) Uani 1 1 d . . .
F9 F 0.85175(18) 0.2046(2) 0.21146(7) 0.0371(6) Uani 1 1 d . . .
F10 F 0.80343(19) -0.0905(2) 0.07080(7) 0.0360(6) Uani 1 1 d . . .
F11 F 0.8059(2) 0.0823(2) 0.05783(7) 0.0434(7) Uani 1 1 d . . .
F12 F 0.91886(19) 0.0148(3) 0.09707(8) 0.0592(10) Uani 1 1 d . . .
F13 F 0.4355(2) -0.4140(2) 0.23095(7) 0.0440(7) Uani 1 1 d . . .
F14 F 0.5379(3) -0.2842(2) 0.24594(7) 0.0601(10) Uani 1 1 d . . .
F15 F 0.5926(3) -0.4368(3) 0.22210(8) 0.0670(11) Uani 1 1 d . . .
F16 F 0.46909(19) -0.51378(18) 0.08717(7) 0.0294(5) Uani 1 1 d . . .
F17 F 0.60406(19) -0.4245(2) 0.07244(7) 0.0359(6) Uani 1 1 d . . .
F18 F 0.4549(2) -0.3710(2) 0.05115(6) 0.0373(6) Uani 1 1 d . . .
F19A F 0.3910(3) 0.1834(4) -0.02746(9) 0.0638(14) Uani 0.838(5) 1 d P B 1
F20A F 0.4196(7) 0.2910(4) 0.01849(14) 0.117(3) Uani 0.838(5) 1 d P B 1
F21A F 0.5297(3) 0.1791(6) 0.00382(17) 0.094(2) Uani 0.838(5) 1 d P B 1
F19B F 0.3540(18) 0.246(2) -0.0095(5) 0.0638(14) Uani 0.162(5) 1 d P B 2
F20B F 0.489(5) 0.247(2) 0.0197(9) 0.117(3) Uani 0.162(5) 1 d P B 2
F21B F 0.4788(17) 0.136(3) -0.0192(8) 0.094(2) Uani 0.162(5) 1 d P B 2
F22 F 0.09585(19) -0.0304(3) 0.01614(8) 0.0436(7) Uani 1 1 d . . .
F23 F 0.1778(2) -0.1832(2) 0.02189(9) 0.0460(7) Uani 1 1 d . . .
F24 F 0.11011(19) -0.1119(3) 0.06939(7) 0.0502(8) Uani 1 1 d . . .
C21 C 0.3821(2) 0.0460(3) 0.16211(9) 0.0136(7) Uani 1 1 d . . .
C22 C 0.3854(3) 0.1623(3) 0.16452(9) 0.0149(7) Uani 1 1 d . . .
H22 H 0.4376 0.2007 0.1522 0.018 Uiso 1 1 calc R . .
C23 C 0.3160(3) 0.2240(3) 0.18405(10) 0.0178(7) Uani 1 1 d . . .
C24 C 0.2373(3) 0.1724(3) 0.20158(11) 0.0219(8) Uani 1 1 d . . .
H24 H 0.1886 0.2142 0.2145 0.026 Uiso 1 1 calc R . .
C25 C 0.2316(3) 0.0567(3) 0.19966(12) 0.0269(9) Uani 1 1 d . A .
C26 C 0.3027(3) -0.0042(3) 0.18057(11) 0.0217(8) Uani 1 1 d . . .
H26 H 0.2970 -0.0829 0.1801 0.026 Uiso 1 1 calc R . .
C27 C 0.3276(3) 0.3475(3) 0.18591(13) 0.0294(9) Uani 1 1 d . . .
C28 C 0.1482(4) 0.0003(4) 0.21910(19) 0.0510(16) Uani 1 1 d D . .
C29 C 0.5772(3) 0.0260(3) 0.13985(9) 0.0135(7) Uani 1 1 d . . .
C30 C 0.6178(3) 0.0759(3) 0.17283(9) 0.0146(7) Uani 1 1 d . . .
H30 H 0.5738 0.0902 0.1926 0.018 Uiso 1 1 calc R . .
C31 C 0.7213(3) 0.1050(3) 0.17755(10) 0.0156(7) Uani 1 1 d . . .
C32 C 0.7884(3) 0.0847(3) 0.14980(10) 0.0198(8) Uani 1 1 d . . .
H32 H 0.8585 0.1053 0.1530 0.024 Uiso 1 1 calc R . .
C33 C 0.7505(3) 0.0334(3) 0.11725(10) 0.0185(8) Uani 1 1 d . . .
C34 C 0.6471(3) 0.0048(3) 0.11227(10) 0.0152(7) Uani 1 1 d . . .
H34 H 0.6233 -0.0301 0.0896 0.018 Uiso 1 1 calc R . .
C35 C 0.7598(3) 0.1558(3) 0.21373(11) 0.0232(8) Uani 1 1 d . . .
C36 C 0.8202(3) 0.0094(4) 0.08641(12) 0.0290(10) Uani 1 1 d . . .
C37 C 0.4685(2) -0.1524(3) 0.14085(9) 0.0138(7) Uani 1 1 d . . .
C38 C 0.4819(2) -0.2004(3) 0.17638(10) 0.0149(7) Uani 1 1 d . . .
H38 H 0.4767 -0.1548 0.1979 0.018 Uiso 1 1 calc R . .
C39 C 0.5026(3) -0.3135(3) 0.18113(10) 0.0178(7) Uani 1 1 d . . .
C40 C 0.5103(3) -0.3833(3) 0.15071(10) 0.0188(8) Uani 1 1 d . . .
H40 H 0.5236 -0.4604 0.1540 0.023 Uiso 1 1 calc R . .
C41 C 0.4980(2) -0.3374(3) 0.11515(10) 0.0162(7) Uani 1 1 d . . .
C42 C 0.4784(2) -0.2245(3) 0.11037(10) 0.0138(7) Uani 1 1 d . . .
H42 H 0.4714 -0.1952 0.0857 0.017 Uiso 1 1 calc R . .
C43 C 0.5185(3) -0.3614(3) 0.21990(11) 0.0266(9) Uani 1 1 d . . .
C44 C 0.5065(3) -0.4111(3) 0.08160(11) 0.0228(8) Uani 1 1 d . . .
C45 C 0.4051(3) 0.0078(3) 0.09283(10) 0.0142(7) Uani 1 1 d . . .
C46 C 0.4401(3) 0.0847(3) 0.06719(10) 0.0170(7) Uani 1 1 d . . .
H46 H 0.5023 0.1234 0.0731 0.020 Uiso 1 1 calc R . .
C47 C 0.3864(3) 0.1064(3) 0.03308(10) 0.0195(8) Uani 1 1 d . B .
C48 C 0.2953(3) 0.0514(3) 0.02324(10) 0.0206(8) Uani 1 1 d . . .
H48 H 0.2593 0.0653 -0.0001 0.025 Uiso 1 1 calc R . .
C49 C 0.2585(3) -0.0241(3) 0.04842(10) 0.0170(7) Uani 1 1 d . . .
C50 C 0.3123(3) -0.0452(3) 0.08239(10) 0.0156(7) Uani 1 1 d . . .
H50 H 0.2851 -0.0975 0.0991 0.019 Uiso 1 1 calc R . .
C51 C 0.4281(3) 0.1890(4) 0.00703(11) 0.0302(10) Uani 1 1 d . . .
C52 C 0.1608(3) -0.0867(4) 0.03913(11) 0.0264(9) Uani 1 1 d . . .
B2 B 0.4582(3) -0.0177(3) 0.13443(10) 0.0133(8) Uani 1 1 d . . .

loop_
_atom_site_aniso_label
_atom_site_aniso_U_11
_atom_site_aniso_U_22
_atom_site_aniso_U_33
_atom_site_aniso_U_23
_atom_site_aniso_U_13
_atom_site_aniso_U_12
Ru1 0.01118(16) 0.01270(17) 0.01504(17) -0.00009(10) 0.00121(11) -0.00153(10)
O1 0.0276(14) 0.0268(16) 0.0290(15) 0.0111(13) -0.0011(12) -0.0027(12)
N1 0.0221(15) 0.0183(17) 0.0166(15) -0.0021(12) 0.0023(12) -0.0023(13)
N2 0.0339(19) 0.029(2) 0.0175(17) -0.0038(13) 0.0000(14) -0.0005(15)
N3 0.0165(15) 0.0160(16) 0.0243(16) -0.0018(13) -0.0015(12) -0.0003(12)
N4 0.0211(16) 0.0212(17) 0.0299(18) -0.0072(14) -0.0069(13) -0.0022(14)
N5 0.0198(15) 0.0189(17) 0.0241(16) -0.0038(13) 0.0010(13) -0.0016(13)
N6 0.0275(17) 0.0221(18) 0.0268(18) -0.0111(14) 0.0053(14) -0.0024(14)
N7 0.0131(14) 0.0154(16) 0.0242(16) 0.0015(13) -0.0040(12) -0.0023(12)
N8 0.0160(15) 0.0187(17) 0.0365(19) 0.0054(14) 0.0099(14) 0.0005(13)
N9 0.0134(14) 0.0147(15) 0.0140(14) 0.0024(11) 0.0008(11) -0.0022(12)
C1 0.060(3) 0.047(3) 0.015(2) -0.0013(19) -0.0046(19) 0.009(2)
C2 0.061(3) 0.035(3) 0.020(2) 0.0100(19) 0.004(2) 0.008(2)
C3 0.031(2) 0.022(2) 0.025(2) 0.0026(16) 0.0078(17) 0.0008(17)
C4 0.0214(19) 0.014(2) 0.053(3) -0.0048(18) -0.0134(19) -0.0039(16)
C5 0.0155(18) 0.017(2) 0.058(3) 0.0080(19) -0.0019(18) -0.0038(15)
C6 0.0164(18) 0.0152(19) 0.036(2) 0.0088(16) 0.0038(16) 0.0002(15)
C7 0.035(2) 0.031(2) 0.038(2) -0.017(2) 0.0129(19) -0.0053(19)
C8 0.029(2) 0.027(2) 0.059(3) -0.015(2) 0.016(2) 0.0034(19)
C9 0.0221(19) 0.026(2) 0.039(2) -0.0036(18) 0.0066(17) 0.0016(17)
C10 0.0144(16) 0.0109(17) 0.0246(19) 0.0039(14) 0.0022(14) 0.0002(14)
C11 0.0152(17) 0.0150(19) 0.043(2) 0.0035(17) -0.0022(17) -0.0039(15)
C12 0.0139(18) 0.018(2) 0.059(3) 0.0080(19) 0.0055(18) -0.0040(15)
C13 0.032(2) 0.037(3) 0.035(2) 0.003(2) 0.0201(19) 0.001(2)
C14 0.0194(18) 0.0181(19) 0.0206(18) 0.0020(15) -0.0054(14) -0.0031(15)
C15 0.0160(17) 0.0194(19) 0.0124(16) 0.0027(14) 0.0018(13) -0.0056(14)
C16 0.028(2) 0.020(2) 0.0177(18) -0.0018(15) 0.0021(15) -0.0031(16)
C17 0.026(2) 0.0177(19) 0.026(2) 0.0019(16) 0.0104(16) 0.0018(16)
C18 0.0141(17) 0.0180(19) 0.030(2) 0.0057(16) 0.0052(15) 0.0026(14)
C19 0.0134(16) 0.022(2) 0.0191(18) 0.0052(15) 0.0019(14) -0.0029(14)
C20 0.0092(15) 0.0134(18) 0.0244(19) -0.0046(15) 0.0027(14) -0.0047(13)
B1 0.036(3) 0.032(3) 0.024(2) -0.012(2) -0.007(2) -0.002(2)
F1 0.0443(16) 0.0243(15) 0.094(2) -0.0069(15) -0.0009(16) -0.0123(12)
F2 0.189(5) 0.0235(18) 0.173(5) 0.030(2) -0.132(4) -0.018(2)
F3 0.192(5) 0.033(2) 0.289(7) -0.077(3) 0.207(6) -0.051(3)
F4 0.0443(14) 0.0329(13) 0.105(2) 0.0063(13) 0.0521(14) -0.0042(10)
F5A 0.0443(14) 0.0329(13) 0.105(2) 0.0063(13) 0.0521(14) -0.0042(10)
F5B 0.0443(14) 0.0329(13) 0.105(2) 0.0063(13) 0.0521(14) -0.0042(10)
F6 0.079(3) 0.176(6) 0.112(4) 0.086(4) 0.036(3) -0.004(3)
F7 0.0400(14) 0.0367(14) 0.0183(11) 0.0107(10) -0.0099(10) -0.0118(11)
F8 0.0407(14) 0.0326(14) 0.0262(12) -0.0111(10) -0.0043(10) -0.0055(11)
F9 0.0300(13) 0.0544(17) 0.0261(12) 0.0003(11) -0.0067(10) -0.0267(12)
F10 0.0379(14) 0.0315(14) 0.0402(14) -0.0081(11) 0.0166(11) 0.0041(11)
F11 0.0577(17) 0.0427(16) 0.0324(14) 0.0065(12) 0.0246(13) -0.0042(13)
F12 0.0140(12) 0.119(3) 0.0451(17) -0.0211(17) 0.0071(12) -0.0032(14)
F13 0.0611(18) 0.0502(17) 0.0217(13) 0.0077(12) 0.0130(12) -0.0144(14)
F14 0.115(3) 0.0360(16) 0.0253(14) 0.0075(12) -0.0338(16) -0.0238(17)
F15 0.069(2) 0.094(3) 0.0382(16) 0.0365(17) 0.0108(15) 0.054(2)
F16 0.0405(14) 0.0159(12) 0.0314(13) -0.0027(9) -0.0003(11) -0.0035(10)
F17 0.0376(14) 0.0315(14) 0.0405(14) -0.0091(11) 0.0192(11) 0.0025(11)
F18 0.0643(17) 0.0244(13) 0.0219(12) -0.0041(10) -0.0102(11) 0.0098(12)
F19A 0.087(3) 0.086(3) 0.0169(18) 0.0227(18) -0.0132(17) -0.050(3)
F20A 0.278(9) 0.022(3) 0.060(3) 0.002(2) 0.081(4) -0.030(3)
F21A 0.037(2) 0.142(5) 0.101(4) 0.097(4) 0.000(2) -0.014(3)
F19B 0.087(3) 0.086(3) 0.0169(18) 0.0227(18) -0.0132(17) -0.050(3)
F20B 0.278(9) 0.022(3) 0.060(3) 0.002(2) 0.081(4) -0.030(3)
F21B 0.037(2) 0.142(5) 0.101(4) 0.097(4) 0.000(2) -0.014(3)
F22 0.0234(13) 0.0537(18) 0.0509(17) 0.0040(14) -0.0219(12) 0.0003(12)
F23 0.0352(14) 0.0350(15) 0.0666(19) -0.0233(14) -0.0080(13) -0.0073(12)
F24 0.0280(13) 0.089(2) 0.0337(14) -0.0034(15) -0.0001(11) -0.0292(14)
C21 0.0118(15) 0.0169(18) 0.0121(16) -0.0010(14) -0.0001(13) -0.0007(14)
C22 0.0132(16) 0.0161(18) 0.0152(17) 0.0025(14) 0.0003(13) -0.0015(14)
C23 0.0185(17) 0.0136(18) 0.0207(18) -0.0006(14) -0.0051(14) -0.0012(14)
C24 0.0230(19) 0.018(2) 0.025(2) -0.0043(16) 0.0075(15) 0.0033(15)
C25 0.026(2) 0.018(2) 0.038(2) 0.0009(17) 0.0154(18) -0.0001(17)
C26 0.023(2) 0.0141(19) 0.029(2) -0.0011(15) 0.0082(16) -0.0028(15)
C27 0.0219(19) 0.019(2) 0.047(3) -0.0016(19) -0.0018(18) -0.0001(16)
C28 0.051(3) 0.021(2) 0.087(4) 0.004(2) 0.048(3) 0.006(2)
C29 0.0152(17) 0.0107(17) 0.0146(17) 0.0040(13) 0.0008(13) -0.0020(14)
C30 0.0158(16) 0.0147(18) 0.0132(16) 0.0058(13) -0.0002(13) -0.0019(14)
C31 0.0166(16) 0.0135(17) 0.0163(17) 0.0049(14) -0.0031(13) -0.0033(14)
C32 0.0136(17) 0.023(2) 0.0225(19) 0.0051(15) -0.0015(14) -0.0065(15)
C33 0.0156(17) 0.021(2) 0.0188(18) 0.0042(15) 0.0019(14) -0.0019(15)
C34 0.0166(17) 0.0136(18) 0.0153(17) 0.0009(13) -0.0011(14) -0.0019(13)
C35 0.0236(19) 0.023(2) 0.0217(19) 0.0048(16) -0.0064(15) -0.0117(16)
C36 0.021(2) 0.039(3) 0.028(2) -0.0031(18) 0.0064(17) -0.0012(17)
C37 0.0073(14) 0.0159(18) 0.0182(17) 0.0021(14) 0.0009(13) -0.0031(13)
C38 0.0111(15) 0.0182(18) 0.0152(17) 0.0002(14) -0.0003(13) -0.0021(14)
C39 0.0122(16) 0.024(2) 0.0170(18) 0.0064(15) -0.0017(13) -0.0039(14)
C40 0.0136(16) 0.0154(19) 0.027(2) 0.0043(15) 0.0002(14) 0.0001(14)
C41 0.0090(15) 0.0182(19) 0.0216(18) 0.0001(15) 0.0024(13) -0.0001(13)
C42 0.0109(15) 0.0142(18) 0.0163(17) 0.0027(14) 0.0010(13) -0.0010(13)
C43 0.033(2) 0.023(2) 0.024(2) 0.0036(17) 0.0002(17) -0.0016(18)
C44 0.027(2) 0.018(2) 0.023(2) 0.0007(15) -0.0006(16) 0.0031(16)
C45 0.0142(17) 0.0147(18) 0.0137(17) -0.0028(13) 0.0012(13) 0.0050(13)
C46 0.0165(17) 0.0165(18) 0.0179(18) -0.0007(14) -0.0013(14) 0.0002(14)
C47 0.0243(19) 0.0183(19) 0.0155(18) 0.0018(14) -0.0015(14) 0.0034(15)
C48 0.0215(18) 0.023(2) 0.0162(18) -0.0002(15) -0.0051(14) 0.0054(16)
C49 0.0138(17) 0.0187(19) 0.0181(18) -0.0058(14) -0.0020(14) 0.0052(14)
C50 0.0154(16) 0.0150(18) 0.0166(17) -0.0012(14) 0.0017(13) 0.0019(14)
C51 0.036(2) 0.032(3) 0.022(2) 0.0066(18) -0.0060(18) -0.0091(19)
C52 0.0202(19) 0.034(2) 0.024(2) -0.0060(17) -0.0058(16) 0.0005(17)
B2 0.0134(19) 0.015(2) 0.0116(19) 0.0007(15) 0.0018(15) -0.0018(15)

loop_
_atom_type_symbol
_atom_type_description
_atom_type_scat_dispersion_real
_atom_type_scat_dispersion_imag
_atom_type_scat_source
C C 0.0033 0.0016 'International Tables Vol C Tables 4.2.6.8 and 6.1.1.4'
H H 0.0000 0.0000 'International Tables Vol C Tables 4.2.6.8 and 6.1.1.4'
B B 0.0013 0.0007 'International Tables Vol C Tables 4.2.6.8 and 6.1.1.4'
N N 0.0061 0.0033 'International Tables Vol C Tables 4.2.6.8 and 6.1.1.4'
O O 0.0106 0.0060 'International Tables Vol C Tables 4.2.6.8 and 6.1.1.4'
F F 0.0171 0.0103 'International Tables Vol C Tables 4.2.6.8 and 6.1.1.4'
Ru Ru -1.2594 0.8363 'International Tables Vol C Tables 4.2.6.8 and 6.1.1.4'

loop_
_geom_angle_atom_site_label_1
_geom_angle_atom_site_label_2
_geom_angle_atom_site_label_3
_geom_angle
C20 Ru1 C10 90.13(14)
C20 Ru1 N5 88.94(14)
C10 Ru1 N5 96.17(13)
C20 Ru1 N9 96.55(13)
C10 Ru1 N9 85.22(13)
N5 Ru1 N9 174.34(11)
C20 Ru1 N1 175.49(13)
C10 Ru1 N1 90.34(13)
N5 Ru1 N1 86.54(12)
N9 Ru1 N1 87.96(11)
C20 Ru1 N3 93.94(13)
C10 Ru1 N3 175.60(13)
N5 Ru1 N3 85.57(12)
N9 Ru1 N3 92.67(11)
N1 Ru1 N3 85.73(12)
C3 N1 N2 106.8(3)
C3 N1 Ru1 134.4(3)
N2 N1 Ru1 118.7(2)
C1 N2 N1 108.3(3)
C1 N2 B1 132.3(4)
N1 N2 B1 119.4(3)
C6 N3 N4 106.7(3)
C6 N3 Ru1 134.5(3)
N4 N3 Ru1 118.8(2)
C4 N4 N3 109.2(3)
C4 N4 B1 131.3(4)
N3 N4 B1 119.5(3)
C9 N5 N6 106.1(3)
C9 N5 Ru1 134.3(3)
N6 N5 Ru1 119.6(2)
C7 N6 N5 109.3(3)
C7 N6 B1 131.0(4)
N5 N6 B1 119.6(3)
C10 N7 C11 111.1(3)
C10 N7 C14 123.2(3)
C11 N7 C14 125.5(3)
C10 N8 C12 110.2(3)
C10 N8 C13 126.8(3)
C12 N8 C13 123.0(3)
C15 N9 C19 117.3(3)
C15 N9 Ru1 123.7(2)
C19 N9 Ru1 118.9(2)
N2 C1 C2 109.6(4)
N2 C1 H1 125.2
C2 C1 H1 125.2
C1 C2 C3 105.0(4)
C1 C2 H2 127.5
C3 C2 H2 127.5
N1 C3 C2 110.4(4)
N1 C3 H3 124.8
C2 C3 H3 124.8
N4 C4 C5 108.9(4)
N4 C4 H4 125.6
C5 C4 H4 125.6
C4 C5 C6 105.3(3)
C4 C5 H5 127.4
C6 C5 H5 127.4
N3 C6 C5 110.0(4)
N3 C6 H6 125.0
C5 C6 H6 125.0
N6 C7 C8 108.8(4)
N6 C7 H7 125.6
C8 C7 H7 125.6
C7 C8 C9 105.2(4)
C7 C8 H8 127.4
C9 C8 H8 127.4
N5 C9 C8 110.6(4)
N5 C9 H9 124.7
C8 C9 H9 124.7
N8 C10 N7 104.7(3)
N8 C10 Ru1 134.1(3)
N7 C10 Ru1 121.2(2)
C12 C11 N7 106.7(4)
C12 C11 H11 126.7
N7 C11 H11 126.7
C11 C12 N8 107.4(3)
C11 C12 H12 126.3
N8 C12 H12 126.3
N8 C13 H13A 109.5
N8 C13 H13B 109.5
H13A C13 H13B 109.5
N8 C13 H13C 109.5
H13A C13 H13C 109.5
H13B C13 H13C 109.5
N7 C14 C15 112.1(3)
N7 C14 H14A 109.2
C15 C14 H14A 109.2
N7 C14 H14B 109.2
C15 C14 H14B 109.2
H14A C14 H14B 107.9
N9 C15 C16 121.5(3)
N9 C15 C14 117.9(3)
C16 C15 C14 120.6(3)
C17 C16 C15 120.3(4)
C17 C16 H16 119.9
C15 C16 H16 119.9
C16 C17 C18 118.6(4)
C16 C17 H17 120.7
C18 C17 H17 120.7
C19 C18 C17 118.7(3)
C19 C18 H18 120.6
C17 C18 H18 120.6
N9 C19 C18 123.5(3)
N9 C19 H19 118.2
C18 C19 H19 118.2
O1 C20 Ru1 175.4(3)
N2 B1 N4 108.5(3)
N2 B1 N6 108.5(4)
N4 B1 N6 108.2(4)
N2 B1 H1A 110.5
N4 B1 H1A 110.5
N6 B1 H1A 110.5
C26 C21 C22 115.1(3)
C26 C21 B2 125.1(3)
C22 C21 B2 119.2(3)
C23 C22 C21 123.0(3)
C23 C22 H22 118.5
C21 C22 H22 118.5
C24 C23 C22 120.7(3)
C24 C23 C27 120.3(3)
C22 C23 C27 119.0(3)
C23 C24 C25 117.7(3)
C23 C24 H24 121.1
C25 C24 H24 121.1
C26 C25 C24 121.0(4)
C26 C25 C28 120.9(4)
C24 C25 C28 118.1(4)
C25 C26 C21 122.5(3)
C25 C26 H26 118.8
C21 C26 H26 118.8
F3 C27 F1 107.4(4)
F3 C27 F2 107.9(5)
F1 C27 F2 101.2(4)
F3 C27 C23 114.0(4)
F1 C27 C23 113.2(3)
F2 C27 C23 112.2(4)
F5A C28 F4 119.1(5)
F5A C28 F6 90.2(5)
F4 C28 F6 98.3(4)
F5A C28 C25 117.8(4)
F4 C28 C25 115.8(4)
F6 C28 C25 108.7(5)
F5A C28 F5B 53.2(5)
F4 C28 F5B 87.1(6)
F6 C28 F5B 139.1(6)
C25 C28 F5B 105.0(5)
C30 C29 C34 116.0(3)
C30 C29 B2 123.3(3)
C34 C29 B2 120.5(3)
C31 C30 C29 121.9(3)
C31 C30 H30 119.1
C29 C30 H30 119.1
C32 C31 C30 121.1(3)
C32 C31 C35 119.9(3)
C30 C31 C35 119.0(3)
C31 C32 C33 118.1(3)
C31 C32 H32 120.9
C33 C32 H32 120.9
C32 C33 C34 121.0(3)
C32 C33 C36 120.2(3)
C34 C33 C36 118.8(3)
C33 C34 C29 121.9(3)
C33 C34 H34 119.1
C29 C34 H34 119.1
F8 C35 F9 106.3(3)
F8 C35 F7 106.1(3)
F9 C35 F7 106.1(3)
F8 C35 C31 113.3(3)
F9 C35 C31 112.7(3)
F7 C35 C31 111.8(3)
F12 C36 F10 107.3(4)
F12 C36 F11 106.1(4)
F10 C36 F11 104.8(3)
F12 C36 C33 113.6(4)
F10 C36 C33 112.9(3)
F11 C36 C33 111.5(3)
C38 C37 C42 115.9(3)
C38 C37 B2 122.7(3)
C42 C37 B2 120.8(3)
C39 C38 C37 121.8(3)
C39 C38 H38 119.1
C37 C38 H38 119.1
C40 C39 C38 121.3(3)
C40 C39 C43 118.6(3)
C38 C39 C43 120.1(3)
C39 C40 C41 117.9(3)
C39 C40 H40 121.0
C41 C40 H40 121.0
C40 C41 C42 120.9(3)
C40 C41 C44 119.1(3)
C42 C41 C44 120.0(3)
C41 C42 C37 122.2(3)
C41 C42 H42 118.9
C37 C42 H42 118.9
F15 C43 F14 109.0(4)
F15 C43 F13 105.1(4)
F14 C43 F13 104.6(3)
F15 C43 C39 112.3(3)
F14 C43 C39 112.8(3)
F13 C43 C39 112.5(3)
F18 C44 F17 106.7(3)
F18 C44 F16 106.3(3)
F17 C44 F16 106.4(3)
F18 C44 C41 112.4(3)
F17 C44 C41 112.3(3)
F16 C44 C41 112.4(3)
C46 C45 C50 115.9(3)
C46 C45 B2 125.7(3)
C50 C45 B2 118.3(3)
C45 C46 C47 122.0(3)
C45 C46 H46 119.0
C47 C46 H46 119.0
C48 C47 C46 120.9(3)
C48 C47 C51 119.9(3)
C46 C47 C51 119.2(3)
C49 C48 C47 118.1(3)
C49 C48 H48 120.9
C47 C48 H48 120.9
C48 C49 C50 120.7(3)
C48 C49 C52 120.5(3)
C50 C49 C52 118.8(3)
C49 C50 C45 122.4(3)
C49 C50 H50 118.8
C45 C50 H50 118.8
F20B C51 F19B 111(2)
F20B C51 F20A 51(2)
F19B C51 F20A 64.8(11)
F20B C51 F19A 129.0(15)
F19B C51 F19A 50.7(11)
F20A C51 F19A 108.3(5)
F20B C51 F21B 102(2)
F19B C51 F21B 108.4(14)
F20A C51 F21B 136.3(11)
F19A C51 F21B 59.0(10)
F20B C51 F21A 54(2)
F19B C51 F21A 136.2(9)
F20A C51 F21A 102.2(6)
F19A C51 F21A 103.4(4)
F21B C51 F21A 50.8(12)
F20B C51 C47 115.6(14)
F19B C51 C47 110.2(9)
F20A C51 C47 113.2(4)
F19A C51 C47 115.4(4)
F21B C51 C47 109.5(11)
F21A C51 C47 113.1(4)
F22 C52 F24 106.7(3)
F22 C52 F23 105.8(3)
F24 C52 F23 106.2(4)
F22 C52 C49 112.6(4)
F24 C52 C49 112.8(3)
F23 C52 C49 112.1(3)
C21 B2 C45 102.8(3)
C21 B2 C37 115.3(3)
C45 B2 C37 109.9(3)
C21 B2 C29 112.4(3)
C45 B2 C29 113.5(3)
C37 B2 C29 103.3(3)

loop_
_geom_bond_atom_site_label_1
_geom_bond_atom_site_label_2
_geom_bond_distance
Ru1 C20 1.866(4)
Ru1 C10 2.032(3)
Ru1 N5 2.068(3)
Ru1 N9 2.101(3)
Ru1 N1 2.117(3)
Ru1 N3 2.127(3)
O1 C20 1.132(5)
N1 C3 1.336(5)
N1 N2 1.369(5)
N2 C1 1.350(6)
N2 B1 1.538(6)
N3 C6 1.337(5)
N3 N4 1.358(4)
N4 C4 1.350(5)
N4 B1 1.539(6)
N5 C9 1.338(5)
N5 N6 1.369(4)
N6 C7 1.346(5)
N6 B1 1.542(6)
N7 C10 1.357(5)
N7 C11 1.385(5)
N7 C14 1.456(5)
N8 C10 1.350(5)
N8 C12 1.398(5)
N8 C13 1.456(5)
N9 C15 1.353(5)
N9 C19 1.355(5)
C1 C2 1.359(7)
C1 H1 0.9500
C2 C3 1.388(6)
C2 H2 0.9500
C3 H3 0.9500
C4 C5 1.357(6)
C4 H4 0.9500
C5 C6 1.391(6)
C5 H5 0.9500
C6 H6 0.9500
C7 C8 1.365(7)
C7 H7 0.9500
C8 C9 1.386(6)
C8 H8 0.9500
C9 H9 0.9500
C11 C12 1.328(6)
C11 H11 0.9500
C12 H12 0.9500
C13 H13A 0.9800
C13 H13B 0.9800
C13 H13C 0.9800
C14 C15 1.505(5)
C14 H14A 0.9900
C14 H14B 0.9900
C15 C16 1.386(5)
C16 C17 1.374(6)
C16 H16 0.9500
C17 C18 1.382(6)
C17 H17 0.9500
C18 C19 1.372(5)
C18 H18 0.9500
C19 H19 0.9500
B1 H1A 1.0000
F1 C27 1.308(5)
F2 C27 1.316(6)
F3 C27 1.264(6)
F4 C28 1.287(6)
F5A C28 1.241(6)
F5B C28 1.525(12)
F6 C28 1.441(8)
F7 C35 1.352(4)
F8 C35 1.341(5)
F9 C35 1.343(4)
F10 C36 1.338(5)
F11 C36 1.351(5)
F12 C36 1.324(5)
F13 C43 1.333(5)
F14 C43 1.329(5)
F15 C43 1.326(5)
F16 C44 1.347(4)
F17 C44 1.343(5)
F18 C44 1.337(4)
F19A C51 1.301(5)
F20A C51 1.300(7)
F21A C51 1.343(6)
F19B C51 1.30(2)
F20B C51 1.13(5)
F21B C51 1.34(3)
F22 C52 1.333(5)
F23 C52 1.338(5)
F24 C52 1.334(5)
C21 C26 1.397(5)
C21 C22 1.402(5)
C21 B2 1.631(5)
C22 C23 1.390(5)
C22 H22 0.9500
C23 C24 1.380(5)
C23 C27 1.494(5)
C24 C25 1.395(6)
C24 H24 0.9500
C25 C26 1.390(5)
C25 C28 1.488(6)
C26 H26 0.9500
C29 C30 1.400(5)
C29 C34 1.403(5)
C29 B2 1.642(5)
C30 C31 1.397(5)
C30 H30 0.9500
C31 C32 1.381(5)
C31 C35 1.491(5)
C32 C33 1.383(5)
C32 H32 0.9500
C33 C34 1.396(5)
C33 C36 1.495(5)
C34 H34 0.9500
C37 C38 1.397(5)
C37 C42 1.404(5)
C37 B2 1.640(5)
C38 C39 1.395(5)
C38 H38 0.9500
C39 C40 1.382(5)
C39 C43 1.504(5)
C40 C41 1.386(5)
C40 H40 0.9500
C41 C42 1.391(5)
C41 C44 1.500(5)
C42 H42 0.9500
C45 C46 1.397(5)
C45 C50 1.401(5)
C45 B2 1.634(5)
C46 C47 1.397(5)
C46 H46 0.9500
C47 C48 1.389(5)
C47 C51 1.486(6)
C48 C49 1.383(5)
C48 H48 0.9500
C49 C50 1.392(5)
C49 C52 1.502(5)
C50 H50 0.9500

loop_
_geom_torsion_atom_site_label_1
_geom_torsion_atom_site_label_2
_geom_torsion_atom_site_label_3
_geom_torsion_atom_site_label_4
_geom_torsion
C10 Ru1 N1 C3 -43.5(4)
N5 Ru1 N1 C3 -139.7(4)
N9 Ru1 N1 C3 41.7(4)
N3 Ru1 N1 C3 134.5(4)
C10 Ru1 N1 N2 139.9(3)
N5 Ru1 N1 N2 43.8(3)
N9 Ru1 N1 N2 -134.9(3)
N3 Ru1 N1 N2 -42.0(3)
C3 N1 N2 C1 0.2(4)
Ru1 N1 N2 C1 177.6(3)
C3 N1 N2 B1 -179.2(4)
Ru1 N1 N2 B1 -1.8(5)
C20 Ru1 N3 C6 48.4(4)
N5 Ru1 N3 C6 137.0(4)
N9 Ru1 N3 C6 -48.4(4)
N1 Ru1 N3 C6 -136.1(4)
C20 Ru1 N3 N4 -131.7(3)
N5 Ru1 N3 N4 -43.1(3)
N9 Ru1 N3 N4 131.5(3)
N1 Ru1 N3 N4 43.7(3)
C6 N3 N4 C4 0.0(4)
Ru1 N3 N4 C4 -179.9(2)
C6 N3 N4 B1 178.8(3)
Ru1 N3 N4 B1 -1.1(4)
C20 Ru1 N5 C9 -40.9(4)
C10 Ru1 N5 C9 49.1(4)
N1 Ru1 N5 C9 139.1(4)
N3 Ru1 N5 C9 -135.0(4)
C20 Ru1 N5 N6 138.8(3)
C10 Ru1 N5 N6 -131.2(3)
N1 Ru1 N5 N6 -41.2(3)
N3 Ru1 N5 N6 44.7(3)
C9 N5 N6 C7 -0.6(4)
Ru1 N5 N6 C7 179.6(3)
C9 N5 N6 B1 177.2(4)
Ru1 N5 N6 B1 -2.6(5)
C20 Ru1 N9 C15 52.3(3)
C10 Ru1 N9 C15 -37.3(3)
N1 Ru1 N9 C15 -127.8(3)
N3 Ru1 N9 C15 146.6(3)
C20 Ru1 N9 C19 -131.0(3)
C10 Ru1 N9 C19 139.4(3)
N1 Ru1 N9 C19 48.9(3)
N3 Ru1 N9 C19 -36.7(3)
N1 N2 C1 C2 0.2(5)
B1 N2 C1 C2 179.5(4)
N2 C1 C2 C3 -0.5(6)
N2 N1 C3 C2 -0.5(5)
Ru1 N1 C3 C2 -177.3(3)
C1 C2 C3 N1 0.6(5)
N3 N4 C4 C5 0.2(4)
B1 N4 C4 C5 -178.5(4)
N4 C4 C5 C6 -0.3(5)
N4 N3 C6 C5 -0.2(4)
Ru1 N3 C6 C5 179.7(3)
C4 C5 C6 N3 0.3(4)
N5 N6 C7 C8 -0.1(5)
B1 N6 C7 C8 -177.5(4)
N6 C7 C8 C9 0.7(5)
N6 N5 C9 C8 1.1(5)
Ru1 N5 C9 C8 -179.2(3)
C7 C8 C9 N5 -1.1(5)
C12 N8 C10 N7 0.6(4)
C13 N8 C10 N7 -179.0(4)
C12 N8 C10 Ru1 177.3(3)
C13 N8 C10 Ru1 -2.3(6)
C11 N7 C10 N8 -0.9(4)
C14 N7 C10 N8 174.6(3)
C11 N7 C10 Ru1 -178.2(2)
C14 N7 C10 Ru1 -2.6(5)
C20 Ru1 C10 N8 125.8(4)
N5 Ru1 C10 N8 36.9(4)
N9 Ru1 C10 N8 -137.6(4)
N1 Ru1 C10 N8 -49.7(4)
C20 Ru1 C10 N7 -57.9(3)
N5 Ru1 C10 N7 -146.9(3)
N9 Ru1 C10 N7 38.6(3)
N1 Ru1 C10 N7 126.6(3)
C10 N7 C11 C12 0.9(4)
C14 N7 C11 C12 -174.5(3)
N7 C11 C12 N8 -0.5(4)
C10 N8 C12 C11 -0.1(4)
C13 N8 C12 C11 179.5(4)
C10 N7 C14 C15 -51.9(5)
C11 N7 C14 C15 123.0(4)
C19 N9 C15 C16 1.7(5)
Ru1 N9 C15 C16 178.5(3)
C19 N9 C15 C14 -177.7(3)
Ru1 N9 C15 C14 -1.0(4)
N7 C14 C15 N9 52.1(4)
N7 C14 C15 C16 -127.3(3)
N9 C15 C16 C17 -0.4(5)
C14 C15 C16 C17 179.0(3)
C15 C16 C17 C18 -2.0(5)
C16 C17 C18 C19 2.8(5)
C15 N9 C19 C18 -0.8(5)
Ru1 N9 C19 C18 -177.7(3)
C17 C18 C19 N9 -1.5(5)
C1 N2 B1 N4 -118.6(5)
N1 N2 B1 N4 60.7(5)
C1 N2 B1 N6 124.0(5)
N1 N2 B1 N6 -56.7(5)
C4 N4 B1 N2 119.7(4)
N3 N4 B1 N2 -58.8(5)
C4 N4 B1 N6 -122.7(4)
N3 N4 B1 N6 58.8(5)
C7 N6 B1 N2 -122.6(5)
N5 N6 B1 N2 60.2(5)
C7 N6 B1 N4 119.9(5)
N5 N6 B1 N4 -57.4(5)
C26 C21 C22 C23 0.6(5)
B2 C21 C22 C23 172.6(3)
C21 C22 C23 C24 -1.6(5)
C21 C22 C23 C27 178.3(3)
C22 C23 C24 C25 1.4(6)
C27 C23 C24 C25 -178.5(4)
C23 C24 C25 C26 -0.3(6)
C23 C24 C25 C28 178.8(4)
C24 C25 C26 C21 -0.7(7)
C28 C25 C26 C21 -179.8(5)
C22 C21 C26 C25 0.5(6)
B2 C21 C26 C25 -171.0(4)
C24 C23 C27 F3 16.2(7)
C22 C23 C27 F3 -163.7(5)
C24 C23 C27 F1 139.3(4)
C22 C23 C27 F1 -40.6(5)
C24 C23 C27 F2 -106.9(5)
C22 C23 C27 F2 73.3(5)
C26 C25 C28 F5A -0.7(9)
C24 C25 C28 F5A -179.8(6)
C26 C25 C28 F4 -150.7(5)
C24 C25 C28 F4 30.1(8)
C26 C25 C28 F6 99.8(5)
C24 C25 C28 F6 -79.3(6)
C26 C25 C28 F5B -56.7(7)
C24 C25 C28 F5B 124.2(6)
C34 C29 C30 C31 1.5(5)
B2 C29 C30 C31 175.4(3)
C29 C30 C31 C32 -0.7(5)
C29 C30 C31 C35 -178.8(3)
C30 C31 C32 C33 -0.7(5)
C35 C31 C32 C33 177.5(3)
C31 C32 C33 C34 1.1(6)
C31 C32 C33 C36 -179.9(4)
C32 C33 C34 C29 -0.2(6)
C36 C33 C34 C29 -179.3(3)
C30 C29 C34 C33 -1.1(5)
B2 C29 C34 C33 -175.1(3)
C32 C31 C35 F8 138.2(3)
C30 C31 C35 F8 -43.7(5)
C32 C31 C35 F9 17.4(5)
C30 C31 C35 F9 -164.5(3)
C32 C31 C35 F7 -102.0(4)
C30 C31 C35 F7 76.2(4)
C32 C33 C36 F12 16.2(6)
C34 C33 C36 F12 -164.8(4)
C32 C33 C36 F10 138.7(4)
C34 C33 C36 F10 -42.3(5)
C32 C33 C36 F11 -103.6(4)
C34 C33 C36 F11 75.4(5)
C42 C37 C38 C39 -0.7(5)
B2 C37 C38 C39 -172.3(3)
C37 C38 C39 C40 -0.4(5)
C37 C38 C39 C43 178.8(3)
C38 C39 C40 C41 0.8(5)
C43 C39 C40 C41 -178.4(3)
C39 C40 C41 C42 -0.1(5)
C39 C40 C41 C44 179.7(3)
C40 C41 C42 C37 -1.0(5)
C44 C41 C42 C37 179.2(3)
C38 C37 C42 C41 1.3(5)
B2 C37 C42 C41 173.1(3)
C40 C39 C43 F15 38.4(5)
C38 C39 C43 F15 -140.8(4)
C40 C39 C43 F14 162.2(4)
C38 C39 C43 F14 -17.0(5)
C40 C39 C43 F13 -79.8(4)
C38 C39 C43 F13 101.0(4)
C40 C41 C44 F18 154.9(3)
C42 C41 C44 F18 -25.3(5)
C40 C41 C44 F17 -84.9(4)
C42 C41 C44 F17 95.0(4)
C40 C41 C44 F16 35.0(5)
C42 C41 C44 F16 -145.2(3)
C50 C45 C46 C47 -0.7(5)
B2 C45 C46 C47 -175.9(3)
C45 C46 C47 C48 -0.2(6)
C45 C46 C47 C51 -179.8(4)
C46 C47 C48 C49 1.0(5)
C51 C47 C48 C49 -179.3(4)
C47 C48 C49 C50 -0.9(5)
C47 C48 C49 C52 -179.5(3)
C48 C49 C50 C45 0.0(5)
C52 C49 C50 C45 178.6(3)
C46 C45 C50 C49 0.8(5)
B2 C45 C50 C49 176.3(3)
C48 C47 C51 F20B 164(3)
C46 C47 C51 F20B -17(3)
C48 C47 C51 F19B 37.6(13)
C46 C47 C51 F19B -142.7(13)
C48 C47 C51 F20A 108.0(6)
C46 C47 C51 F20A -72.3(6)
C48 C47 C51 F19A -17.5(6)
C46 C47 C51 F19A 162.1(4)
C48 C47 C51 F21B -81.6(13)
C46 C47 C51 F21B 98.1(13)
C48 C47 C51 F21A -136.3(5)
C46 C47 C51 F21A 43.3(6)
C48 C49 C52 F22 -28.8(5)
C50 C49 C52 F22 152.7(3)
C48 C49 C52 F24 -149.7(4)
C50 C49 C52 F24 31.7(5)
C48 C49 C52 F23 90.5(4)
C50 C49 C52 F23 -88.1(4)
C26 C21 B2 C45 96.8(4)
C22 C21 B2 C45 -74.4(4)
C26 C21 B2 C37 -22.7(5)
C22 C21 B2 C37 166.1(3)
C26 C21 B2 C29 -140.8(4)
C22 C21 B2 C29 48.0(4)
C46 C45 B2 C21 103.8(4)
C50 C45 B2 C21 -71.3(4)
C46 C45 B2 C37 -132.9(3)
C50 C45 B2 C37 52.0(4)
C46 C45 B2 C29 -17.8(5)
C50 C45 B2 C29 167.1(3)
C38 C37 B2 C21 -45.0(4)
C42 C37 B2 C21 143.8(3)
C38 C37 B2 C45 -160.5(3)
C42 C37 B2 C45 28.3(4)
C38 C37 B2 C29 78.1(4)
C42 C37 B2 C29 -93.1(3)
C30 C29 B2 C21 24.0(5)
C34 C29 B2 C21 -162.4(3)
C30 C29 B2 C45 140.2(3)
C34 C29 B2 C45 -46.3(4)
C30 C29 B2 C37 -100.9(4)
C34 C29 B2 C37 72.6(4)
